data_7213563
loop_
_publ_author_name
'Massoud, Salah S.'
'Taylor, Eric'
'Liu, Yuemin'
'Grebowicz, Janusz'
'Vicente, Ramon'
'Lalancette, Roger'
'Mukhopadhyay, Udai'
'Bernal, Ivan'
'Watkins, Steven F.'

_publ_section_title
;
 Synthesis, structure, thermal, magnetic properties and quantum mechanical
 calculations of bridged
 [bis(di(2-methylpyridyl)amine)-(\m2-1,2-bis(4-pyridyl)ethane)-tetraperchlorato-dicopper(ii)]
 dihydrate complex
;
_journal_issue 2
_journal_name_full CrystEngComm
_journal_page_first 175
_journal_paper_doi 10.1039/c3ce41821a
_journal_volume 16
_journal_year 2014
_chemical_formula_moiety '(C36 H38 N8 Cu2 4+) 4(Cl O4 1-) 2(H2 O)'
_chemical_formula_sum 'C36 H42 Cl4 Cu2 N8 O18'
_chemical_formula_weight 1143.67
_chemical_name_systematic
;
Bis[di(2-pyridylmethyl)aminecopper(II)]-(\m~2~-1,2-bis(4-pyridyl)ethane)
Tetraperchlorate Dihydrate
;
_space_group_IT_number 2
_symmetry_cell_setting triclinic
_symmetry_space_group_name_Hall '-P 1'
_symmetry_space_group_name_H-M 'P -1'
_atom_sites_solution_hydrogens geom
_atom_sites_solution_primary direct
_atom_sites_solution_secondary difmap
_audit_creation_date 2013-04-16T14:39:51-00:00
_audit_creation_method 'WinGX routine CIF_UPDATE'
_cell_angle_alpha 86.265(14)
_cell_angle_beta 82.354(14)
_cell_angle_gamma 79.121(11)
_cell_formula_units_Z 3
_cell_length_a 22.228(8)
_cell_length_b 8.878(3)
_cell_length_c 17.393(5)
_cell_measurement_reflns_used 9988
_cell_measurement_temperature 100(2)
_cell_measurement_theta_max 25.38
_cell_measurement_theta_min 2.09
_cell_volume 3337.9(19)
_computing_molecular_graphics 'MERCURY (Macrae et al., 2006)'
_computing_publication_material 'WinGX publication routines (Farrugia, 1999)'
_computing_structure_refinement
;
SHELXL-97 (Sheldrick, 2008), 
IDEAL (Gould et al., 1988)
;
_computing_structure_solution 'SIR2002 (Burla et al., 2003)'
_diffrn_ambient_temperature 100(2)
_diffrn_detector_area_resol_mean 9
_diffrn_measured_fraction_theta_full 0.988
_diffrn_measured_fraction_theta_max 0.983
_diffrn_measurement_device_type 'Rigaku Saturn 724 with CCD'
_diffrn_measurement_method 'CCD rotation images, thick slices'
_diffrn_radiation_monochromator graphite
_diffrn_radiation_probe x-ray
_diffrn_radiation_source 'sealed X-ray tube'
_diffrn_radiation_type MoK\a
_diffrn_radiation_wavelength 0.7107
_diffrn_reflns_av_R_equivalents 0.0947
_diffrn_reflns_limit_h_max 26
_diffrn_reflns_limit_h_min -26
_diffrn_reflns_limit_k_max 10
_diffrn_reflns_limit_k_min -10
_diffrn_reflns_limit_l_max 20
_diffrn_reflns_limit_l_min -20
_diffrn_reflns_number 26898
_diffrn_reflns_theta_full 25
_diffrn_reflns_theta_max 25.38
_diffrn_reflns_theta_min 2.09
_exptl_absorpt_coefficient_mu 1.281
_exptl_absorpt_correction_T_max 0.9045
_exptl_absorpt_correction_T_min 0.6627
_exptl_absorpt_correction_type multi-scan
_exptl_crystal_colour blue
_exptl_crystal_density_diffrn 1.707
_exptl_crystal_density_method 'not measured'
_exptl_crystal_description lathe
_exptl_crystal_F_000 1770
_exptl_crystal_size_max 0.35
_exptl_crystal_size_mid 0.15
_exptl_crystal_size_min 0.08
_refine_diff_density_max 2.57
_refine_diff_density_min -1.911
_refine_ls_extinction_coef 0
_refine_ls_extinction_method none
_refine_ls_goodness_of_fit_ref 1.047
_refine_ls_hydrogen_treatment constr
_refine_ls_matrix_type full
_refine_ls_number_constraints 0
_refine_ls_number_parameters 920
_refine_ls_number_reflns 12051
_refine_ls_number_restraints 0
_refine_ls_restrained_S_all 1.047
_refine_ls_R_factor_gt 0.0771
_refine_ls_shift/su_max 0.001
_refine_ls_structure_factor_coef Fsqd
_refine_ls_weighting_details 'calc w=1/[\s^2^(Fo^2^)+(0.1111P)^2^+6.5239P] where P=(Fo^2^+2Fc^2^)/3'
_refine_ls_weighting_scheme calc
_refine_ls_wR_factor_ref 0.2206
_reflns_number_gt 9988
_reflns_number_total 12051
_reflns_threshold_expression I>2s\(I)
_cod_data_source_file c3ce41821a.txt
_cod_data_source_block cu100
_cod_original_cell_volume 3338.0(19)
_cod_database_code 7213563

loop_
_symmetry_equiv_pos_as_xyz
'x, y, z'
'-x, -y, -z'

loop_
_atom_site_label
_atom_site_type_symbol
_atom_site_fract_x
_atom_site_fract_y
_atom_site_fract_z
_atom_site_U_iso_or_equiv
_atom_site_adp_type
_atom_site_occupancy
_atom_site_calc_flag
_atom_site_refinement_flags
_atom_site_disorder_group
_atom_site_disorder_assembly
Cu1 Cu 0.64109(2) 0.09117(6) 0.77553(3) 0.02204(18) Uani 1 d . . .
N1 N 0.60748(17) 0.2001(4) 0.6829(2) 0.0210(8) Uani 1 d . . .
N2 N 0.72939(18) 0.1048(4) 0.7444(2) 0.0240(8) Uani 1 d . . .
N3 N 0.67478(19) -0.0249(5) 0.8683(2) 0.0286(9) Uani 1 d . . .
H3 H 0.6707 0.0447 0.9072 0.034 Uiso 1 calc R . .
N4 N 0.56180(18) 0.0378(4) 0.8273(2) 0.0243(8) Uani 1 d . . .
C1 C 0.6037(2) 0.3536(5) 0.6702(3) 0.0245(10) Uani 1 d . . .
H1 H 0.6177 0.4098 0.7068 0.029 Uiso 1 calc R . .
C2 C 0.5803(2) 0.4314(5) 0.6061(3) 0.0277(11) Uani 1 d . . .
H2 H 0.5804 0.5382 0.5977 0.033 Uiso 1 calc R . .
C3 C 0.5566(2) 0.3530(5) 0.5539(3) 0.0240(10) Uani 1 d . . .
C4 C 0.5609(2) 0.1952(5) 0.5670(3) 0.0288(11) Uani 1 d . . .
H4 H 0.5459 0.1372 0.5323 0.035 Uiso 1 calc R . .
C5 C 0.5868(2) 0.1238(5) 0.6299(3) 0.0273(10) Uani 1 d . . .
H5 H 0.5905 0.0155 0.6367 0.033 Uiso 1 calc R . .
C6 C 0.5271(3) 0.4372(6) 0.4862(3) 0.0322(12) Uani 1 d . . .
H6A H 0.5123 0.3635 0.4562 0.039 Uiso 1 calc R . .
H6B H 0.5582 0.4837 0.4514 0.039 Uiso 1 calc R . .
C7 C 0.7523(2) 0.1961(6) 0.6862(3) 0.0295(11) Uani 1 d . . .
H7 H 0.7245 0.2588 0.6552 0.035 Uiso 1 calc R . .
C8 C 0.8140(2) 0.2007(6) 0.6708(3) 0.0349(12) Uani 1 d . . .
H8 H 0.8287 0.2652 0.6296 0.042 Uiso 1 calc R . .
C9 C 0.8549(2) 0.1095(6) 0.7162(3) 0.0329(12) Uani 1 d . . .
H9 H 0.8979 0.1105 0.7068 0.039 Uiso 1 calc R . .
C10 C 0.8312(2) 0.0168(6) 0.7758(3) 0.0304(11) Uani 1 d . . .
H10 H 0.858 -0.046 0.8081 0.036 Uiso 1 calc R . .
C11 C 0.7692(2) 0.0166(5) 0.7876(3) 0.0225(10) Uani 1 d . . .
C12 C 0.7408(2) -0.0859(5) 0.8498(3) 0.0269(10) Uani 1 d . . .
H12A H 0.7465 -0.1912 0.831 0.032 Uiso 1 calc R . .
H12B H 0.7615 -0.0908 0.897 0.032 Uiso 1 calc R . .
C13 C 0.6353(2) -0.1392(6) 0.8963(3) 0.0298(11) Uani 1 d . . .
H13A H 0.6375 -0.1638 0.9523 0.036 Uiso 1 calc R . .
H13B H 0.6501 -0.235 0.868 0.036 Uiso 1 calc R . .
C14 C 0.5694(2) -0.0743(5) 0.8832(3) 0.0251(10) Uani 1 d . . .
C15 C 0.5194(2) -0.1262(5) 0.9258(3) 0.0294(11) Uani 1 d . . .
H15 H 0.5258 -0.2049 0.9651 0.035 Uiso 1 calc R . .
C16 C 0.4598(2) -0.0617(6) 0.9104(3) 0.0312(11) Uani 1 d . . .
H16 H 0.4249 -0.0964 0.9385 0.037 Uiso 1 calc R . .
C17 C 0.4525(2) 0.0552(6) 0.8528(3) 0.0295(11) Uani 1 d . . .
H17 H 0.4124 0.1023 0.8413 0.035 Uiso 1 calc R . .
C18 C 0.5041(2) 0.1009(5) 0.8129(3) 0.0262(10) Uani 1 d . . .
H18 H 0.4989 0.1801 0.7736 0.031 Uiso 1 calc R . .
Cu2 Cu 0.97350(3) -0.53834(6) 0.77085(3) 0.02265(18) Uani 1 d . . .
N31 N 0.93820(17) -0.4352(4) 0.6777(2) 0.0221(8) Uani 1 d . . .
N32 N 1.06034(18) -0.5199(5) 0.7354(2) 0.0262(9) Uani 1 d . . .
N33 N 1.00944(18) -0.6564(4) 0.8612(2) 0.0249(9) Uani 1 d . . .
H33 H 1.006 -0.588 0.9005 0.03 Uiso 1 calc R . .
N34 N 0.89628(18) -0.5998(4) 0.8229(2) 0.0250(9) Uani 1 d . . .
C31 C 0.9284(2) -0.2810(5) 0.6668(3) 0.0275(10) Uani 1 d . . .
H31 H 0.94 -0.2208 0.7036 0.033 Uiso 1 calc R . .
C32 C 0.9019(2) -0.2085(5) 0.6037(3) 0.0293(11) Uani 1 d . . .
H32 H 0.8964 -0.0998 0.5974 0.035 Uiso 1 calc R . .
C33 C 0.8834(2) -0.2912(6) 0.5496(3) 0.0300(11) Uani 1 d . . .
C34 C 0.8954(2) -0.4502(6) 0.5606(3) 0.0309(11) Uani 1 d . . .
H34 H 0.8846 -0.5126 0.5242 0.037 Uiso 1 calc R . .
C35 C 0.9227(2) -0.5172(6) 0.6232(3) 0.0299(11) Uani 1 d . . .
H35 H 0.9311 -0.6261 0.6285 0.036 Uiso 1 calc R . .
C36 C 0.8503(3) -0.2155(7) 0.4827(3) 0.0531(17) Uani 1 d . . .
H36A H 0.8809 -0.1762 0.4437 0.064 Uiso 1 calc R . .
H36B H 0.8345 -0.295 0.458 0.064 Uiso 1 calc R . .
C37 C 1.0811(2) -0.4287(6) 0.6766(3) 0.0302(11) Uani 1 d . . .
H37 H 1.0518 -0.3626 0.6489 0.036 Uiso 1 calc R . .
C38 C 1.1423(2) -0.4275(6) 0.6555(3) 0.0357(12) Uani 1 d . . .
H38 H 1.1552 -0.3618 0.6138 0.043 Uiso 1 calc R . .
C39 C 1.1854(2) -0.5235(6) 0.6955(3) 0.0358(12) Uani 1 d . . .
H39 H 1.2283 -0.5255 0.6814 0.043 Uiso 1 calc R . .
C40 C 1.1646(2) -0.6166(6) 0.7566(3) 0.0310(11) Uani 1 d . . .
H40 H 1.1932 -0.6822 0.7855 0.037 Uiso 1 calc R . .
C41 C 1.1017(2) -0.6133(5) 0.7751(3) 0.0241(10) Uani 1 d . . .
C42 C 1.0760(2) -0.7152(5) 0.8394(3) 0.0281(10) Uani 1 d . . .
H42A H 1.082 -0.8214 0.8217 0.034 Uiso 1 calc R . .
H42B H 1.0984 -0.7173 0.8851 0.034 Uiso 1 calc R . .
C43 C 0.9717(2) -0.7733(5) 0.8903(3) 0.0277(10) Uani 1 d . . .
H43A H 0.9746 -0.7969 0.9462 0.033 Uiso 1 calc R . .
H43B H 0.9871 -0.869 0.8621 0.033 Uiso 1 calc R . .
C44 C 0.9055(2) -0.7124(5) 0.8780(3) 0.0242(10) Uani 1 d . . .
C45 C 0.8557(2) -0.7679(5) 0.9205(3) 0.0272(10) Uani 1 d . . .
H45 H 0.8625 -0.8476 0.9592 0.033 Uiso 1 calc R . .
C46 C 0.7959(2) -0.7045(6) 0.9053(3) 0.0310(11) Uani 1 d . . .
H46 H 0.7614 -0.7411 0.9331 0.037 Uiso 1 calc R . .
C47 C 0.7877(2) -0.5871(6) 0.8488(3) 0.0308(11) Uani 1 d . . .
H47 H 0.7473 -0.5414 0.838 0.037 Uiso 1 calc R . .
C48 C 0.8380(2) -0.5378(5) 0.8090(3) 0.0281(10) Uani 1 d . . .
H48 H 0.832 -0.4577 0.7703 0.034 Uiso 1 calc R . .
Cu3 Cu 0.69231(3) 0.25834(6) 0.21212(3) 0.02319(18) Uani 1 d . . .
N51 N 0.71974(18) 0.1432(4) 0.3068(2) 0.0247(8) Uani 1 d . . F
N52 N 0.60272(18) 0.2666(4) 0.2417(2) 0.0258(9) Uani 1 d . . F
N53 N 0.66417(19) 0.3878(5) 0.1200(2) 0.0295(9) Uani 1 d . . F
H53 H 0.6658 0.3217 0.0802 0.035 Uiso 1 calc R . .
N54 N 0.77458(19) 0.3004(4) 0.1657(2) 0.0251(9) Uani 1 d . . F
C51 C 0.7347(3) -0.0097(6) 0.3103(3) 0.0365(12) Uani 1 d . . .
H51 H 0.7283 -0.0652 0.2681 0.044 Uiso 1 calc R . F
C52 C 0.7589(3) -0.0897(7) 0.3729(3) 0.0568(19) Uani 1 d . . F
H52 H 0.7681 -0.1987 0.3738 0.068 Uiso 1 calc R . .
C53 C 0.7701(3) -0.0122(8) 0.4345(3) 0.0462(16) Uani 1 d . . .
C54 C 0.7508(3) 0.1429(7) 0.4331(3) 0.0412(14) Uani 1 d . . F
H54 H 0.7543 0.1998 0.4762 0.049 Uiso 1 calc R . .
C55 C 0.7265(3) 0.2164(6) 0.3702(3) 0.0411(14) Uani 1 d . . .
H55 H 0.7137 0.3246 0.3707 0.049 Uiso 1 calc R . F
C56 C 0.8010(4) -0.0944(11) 0.5011(4) 0.109(4) Uani 1 d . . F
H56A H 0.8163 -0.018 0.5288 0.13 Uiso 1 calc R . .
H56B H 0.7694 -0.1353 0.5378 0.13 Uiso 1 calc R . .
C57 C 0.5762(2) 0.1781(6) 0.2975(3) 0.0335(12) Uani 1 d . . .
H57 H 0.6017 0.1086 0.3286 0.04 Uiso 1 calc R . F
C58 C 0.5138(3) 0.1857(7) 0.3103(3) 0.0394(13) Uani 1 d . . F
H58 H 0.4963 0.1225 0.35 0.047 Uiso 1 calc R . .
C59 C 0.4760(3) 0.2873(7) 0.2645(4) 0.0456(15) Uani 1 d . . .
H59 H 0.4324 0.2945 0.2726 0.055 Uiso 1 calc R . F
C60 C 0.5030(2) 0.3765(6) 0.2076(3) 0.0367(13) Uani 1 d . . F
H60 H 0.4783 0.4461 0.1755 0.044 Uiso 1 calc R . .
C61 C 0.5667(2) 0.3637(6) 0.1975(3) 0.0306(11) Uani 1 d . . .
C62 C 0.5993(2) 0.4624(6) 0.1382(3) 0.0327(11) Uani 1 d . . F
H62A H 0.5788 0.4765 0.0903 0.039 Uiso 1 calc R . .
H62B H 0.5971 0.5647 0.1589 0.039 Uiso 1 calc R . .
C63 C 0.7090(2) 0.4914(6) 0.0937(3) 0.0309(11) Uani 1 d . . .
H63A H 0.6968 0.5885 0.1214 0.037 Uiso 1 calc R . F
H63B H 0.7091 0.5163 0.0373 0.037 Uiso 1 calc R . .
C64 C 0.7722(2) 0.4134(5) 0.1098(3) 0.0275(10) Uani 1 d . . F
C65 C 0.8254(2) 0.4558(6) 0.0710(3) 0.0315(11) Uani 1 d . . .
H65 H 0.8228 0.5374 0.0328 0.038 Uiso 1 calc R . F
C66 C 0.8826(3) 0.3783(6) 0.0884(3) 0.0342(12) Uani 1 d . . F
H66 H 0.9196 0.4049 0.0617 0.041 Uiso 1 calc R . .
C67 C 0.8849(2) 0.2608(6) 0.1456(3) 0.0326(12) Uani 1 d . . .
H67 H 0.9234 0.2061 0.1589 0.039 Uiso 1 calc R . F
C68 C 0.8307(2) 0.2256(5) 0.1825(3) 0.0258(10) Uani 1 d . . F
H68 H 0.8324 0.1454 0.2215 0.031 Uiso 1 calc R . .
O1 O 1.0714(3) -0.1820(6) 0.4853(3) 0.0733(15) Uani 1 d G . .
O2 O 0.7384(2) -0.5189(5) 0.4951(6) 0.164(4) Uani 1 d G . .
O3 O 0.4116(2) 0.1809(5) 0.4736(3) 0.0530(11) Uani 1 d G . .
Cl1 Cl 0.60763(5) 0.36653(11) 0.92415(6) 0.0253(3) Uani 1 d G 1 A
O11 O 0.62777(12) 0.3375(3) 0.84357(11) 0.0338(8) Uani 1 d G 1 A
O12 O 0.64062(11) 0.2490(2) 0.97160(13) 0.0338(8) Uani 1 d G 1 A
O13 O 0.61961(13) 0.5137(2) 0.94105(14) 0.0412(10) Uani 1 d G 1 A
O14 O 0.54254(9) 0.3659(3) 0.94036(15) 0.0521(11) Uani 1 d G 1 A
Cl2 Cl 0.70603(6) -0.29482(19) 0.67628(8) 0.0497(4) Uani 1 d G 2 B
O21 O 0.66490(15) -0.1697(4) 0.7063(3) 0.083(2) Uani 1 d G 2 B
O22 O 0.76552(13) -0.2780(4) 0.6834(2) 0.0573(13) Uani 1 d G 2 B
O23 O 0.69370(18) -0.4271(4) 0.7165(4) 0.249(8) Uani 1 d G 2 B
O24 O 0.69998(18) -0.3045(8) 0.59883(18) 0.327(12) Uani 1 d G 2 B
Cl3 Cl 0.93081(5) -0.26653(11) 0.91960(6) 0.0247(3) Uani 1 d G 3 C
O31 O 0.95573(13) -0.2977(3) 0.84085(12) 0.0392(9) Uani 1 d G 3 C
O32 O 0.95626(12) -0.3894(3) 0.96989(13) 0.0359(9) Uani 1 d G 3 C
O33 O 0.94615(13) -0.1260(3) 0.93996(15) 0.0483(11) Uani 1 d G 3 C
O34 O 0.86509(9) -0.2530(3) 0.92769(17) 0.0595(13) Uani 1 d G 3 C
Cl40 Cl 1.0342(2) -0.9596(4) 0.6847(2) 0.0246(9) Uani 0.672(18) d PG 4 D
O41 O 1.0129(4) -0.8002(7) 0.6954(4) 0.053(3) Uani 0.672(18) d PG 4 D
O42 O 1.0993(3) -0.9942(11) 0.6842(5) 0.068(4) Uani 0.672(18) d PG 4 D
O43 O 1.0058(3) -1.0454(8) 0.7462(3) 0.041(2) Uani 0.672(18) d PG 4 D
O44 O 1.0187(4) -0.9986(7) 0.6127(4) 0.063(3) Uani 0.672(18) d PG 4 D
Cl41 Cl 1.0413(5) -0.9431(15) 0.6690(9) 0.053(3) Uani 0.328(18) d PG 5 D
O46 O 1.0029(10) -0.813(3) 0.6960(16) 0.119(14) Uani 0.328(18) d PG 5 D
O47 O 1.0998(7) -0.944(3) 0.6857(9) 0.041(5) Uani 0.328(18) d PG 5 D
O48 O 1.0206(13) -1.070(3) 0.704(3) 0.27(3) Uani 0.328(18) d PG 5 D
O49 O 1.0418(10) -0.946(5) 0.5903(11) 0.32(4) Uani 0.328(18) d PG 5 D
Cl50 Cl 0.63153(17) 0.6554(4) 0.31633(19) 0.0350(11) Uani 0.586(8) d PG 6 E
O51 O 0.6697(3) 0.5353(10) 0.2754(5) 0.094(4) Uani 0.586(8) d PG 6 E
O52 O 0.5697(3) 0.6417(11) 0.3172(5) 0.111(6) Uani 0.586(8) d PG 6 E
O53 O 0.6458(4) 0.6485(10) 0.3927(4) 0.127(6) Uani 0.586(8) d PG 6 E
O54 O 0.6409(5) 0.7962(9) 0.2801(6) 0.172(9) Uani 0.586(8) d PG 6 E
Cl51 Cl 0.6254(2) 0.6811(5) 0.3245(3) 0.0322(17) Uiso 0.414(8) d PG 7 E
O56 O 0.6694(3) 0.6958(10) 0.2566(4) 0.044(3) Uiso 0.414(8) d PG 7 E
O57 O 0.5751(4) 0.6174(9) 0.3033(5) 0.023(2) Uiso 0.414(8) d PG 7 E
O58 O 0.6555(4) 0.5808(8) 0.3823(4) 0.037(3) Uiso 0.414(8) d PG 7 E
O59 O 0.6018(4) 0.8305(8) 0.3558(5) 0.053(3) Uiso 0.414(8) d PG 7 E
Cl6 Cl 0.73534(5) -0.04247(11) 0.08409(6) 0.0256(3) Uani 1 d G 8 F
O61 O 0.68956(11) 0.0383(3) 0.13950(14) 0.0337(8) Uani 1 d G 8 F
O62 O 0.78453(12) -0.1271(4) 0.12277(16) 0.0780(17) Uani 1 d G 8 F
O63 O 0.70861(13) -0.1455(3) 0.04546(16) 0.0643(14) Uani 1 d G 8 F
O64 O 0.75867(14) 0.0644(3) 0.02864(15) 0.0510(11) Uani 1 d G 8 F

loop_
_atom_site_aniso_label
_atom_site_aniso_U_11
_atom_site_aniso_U_22
_atom_site_aniso_U_33
_atom_site_aniso_U_23
_atom_site_aniso_U_13
_atom_site_aniso_U_12
Cu1 0.0220(3) 0.0195(3) 0.0252(3) 0.0079(2) -0.0071(2) -0.0056(2)
N1 0.0215(19) 0.0178(19) 0.025(2) 0.0038(15) -0.0058(16) -0.0052(15)
N2 0.026(2) 0.024(2) 0.023(2) -0.0007(16) -0.0061(16) -0.0049(16)
N3 0.031(2) 0.024(2) 0.033(2) 0.0086(17) -0.0112(18) -0.0080(17)
N4 0.027(2) 0.0186(19) 0.029(2) 0.0017(16) -0.0036(17) -0.0103(16)
C1 0.029(3) 0.018(2) 0.028(2) 0.0042(18) -0.009(2) -0.0091(19)
C2 0.041(3) 0.018(2) 0.027(3) 0.0065(18) -0.015(2) -0.008(2)
C3 0.027(2) 0.022(2) 0.022(2) 0.0003(18) -0.0069(19) -0.0024(19)
C4 0.034(3) 0.022(2) 0.033(3) -0.003(2) -0.013(2) -0.005(2)
C5 0.030(3) 0.019(2) 0.036(3) -0.0004(19) -0.012(2) -0.0071(19)
C6 0.043(3) 0.030(3) 0.021(2) 0.000(2) -0.010(2) 0.003(2)
C7 0.025(3) 0.036(3) 0.028(3) 0.007(2) -0.005(2) -0.009(2)
C8 0.030(3) 0.034(3) 0.042(3) 0.003(2) 0.000(2) -0.012(2)
C9 0.021(2) 0.033(3) 0.046(3) -0.005(2) -0.002(2) -0.008(2)
C10 0.030(3) 0.028(3) 0.035(3) -0.007(2) -0.010(2) -0.002(2)
C11 0.025(2) 0.018(2) 0.025(2) -0.0009(18) -0.0070(19) -0.0028(18)
C12 0.029(3) 0.024(2) 0.028(3) 0.0050(19) -0.011(2) -0.003(2)
C13 0.034(3) 0.026(2) 0.032(3) 0.012(2) -0.009(2) -0.012(2)
C14 0.035(3) 0.020(2) 0.023(2) 0.0022(18) -0.009(2) -0.010(2)
C15 0.041(3) 0.026(3) 0.026(3) 0.004(2) -0.005(2) -0.019(2)
C16 0.031(3) 0.030(3) 0.035(3) -0.008(2) 0.004(2) -0.014(2)
C17 0.029(3) 0.029(3) 0.032(3) -0.006(2) -0.002(2) -0.008(2)
C18 0.024(2) 0.024(2) 0.032(3) 0.000(2) -0.005(2) -0.0066(19)
Cu2 0.0238(3) 0.0216(3) 0.0238(3) 0.0054(2) -0.0081(2) -0.0059(2)
N31 0.024(2) 0.0196(19) 0.024(2) 0.0050(15) -0.0070(16) -0.0085(16)
N32 0.028(2) 0.027(2) 0.025(2) 0.0011(16) -0.0079(17) -0.0059(17)
N33 0.031(2) 0.021(2) 0.025(2) 0.0029(16) -0.0088(17) -0.0078(17)
N34 0.030(2) 0.022(2) 0.025(2) 0.0008(16) -0.0078(17) -0.0081(17)
C31 0.036(3) 0.021(2) 0.030(3) 0.0032(19) -0.012(2) -0.011(2)
C32 0.036(3) 0.019(2) 0.032(3) 0.0032(19) -0.009(2) -0.003(2)
C33 0.035(3) 0.029(3) 0.026(3) 0.004(2) -0.013(2) -0.001(2)
C34 0.045(3) 0.026(3) 0.026(3) 0.001(2) -0.015(2) -0.011(2)
C35 0.038(3) 0.021(2) 0.034(3) 0.003(2) -0.013(2) -0.008(2)
C36 0.077(5) 0.043(3) 0.034(3) -0.003(3) -0.022(3) 0.014(3)
C37 0.028(3) 0.030(3) 0.031(3) 0.005(2) -0.003(2) -0.004(2)
C38 0.037(3) 0.037(3) 0.034(3) 0.004(2) 0.000(2) -0.014(2)
C39 0.029(3) 0.035(3) 0.046(3) -0.009(2) -0.002(2) -0.010(2)
C40 0.030(3) 0.026(3) 0.038(3) -0.009(2) -0.010(2) -0.002(2)
C41 0.031(3) 0.022(2) 0.022(2) -0.0042(18) -0.0076(19) -0.0070(19)
C42 0.032(3) 0.021(2) 0.032(3) 0.0002(19) -0.012(2) -0.002(2)
C43 0.035(3) 0.024(2) 0.026(2) 0.0069(19) -0.007(2) -0.010(2)
C44 0.035(3) 0.018(2) 0.021(2) -0.0027(17) -0.009(2) -0.0058(19)
C45 0.038(3) 0.022(2) 0.025(2) 0.0028(18) -0.003(2) -0.014(2)
C46 0.032(3) 0.031(3) 0.032(3) -0.005(2) 0.001(2) -0.013(2)
C47 0.026(3) 0.028(3) 0.039(3) -0.001(2) -0.005(2) -0.005(2)
C48 0.025(3) 0.024(2) 0.035(3) 0.003(2) -0.008(2) -0.0021(19)
Cu3 0.0237(3) 0.0220(3) 0.0254(3) 0.0047(2) -0.0075(2) -0.0069(2)
N51 0.029(2) 0.025(2) 0.022(2) 0.0030(16) -0.0058(16) -0.0106(17)
N52 0.028(2) 0.025(2) 0.026(2) -0.0051(16) -0.0063(17) -0.0059(17)
N53 0.034(2) 0.026(2) 0.029(2) 0.0014(17) -0.0095(18) -0.0036(18)
N54 0.033(2) 0.021(2) 0.025(2) 0.0010(16) -0.0078(17) -0.0094(17)
C51 0.047(3) 0.030(3) 0.031(3) -0.003(2) -0.016(2) 0.005(2)
C52 0.085(5) 0.041(4) 0.032(3) 0.003(3) -0.021(3) 0.027(3)
C53 0.041(3) 0.065(4) 0.026(3) -0.006(3) -0.014(2) 0.017(3)
C54 0.053(4) 0.051(4) 0.026(3) -0.001(2) -0.014(2) -0.020(3)
C55 0.068(4) 0.033(3) 0.030(3) 0.003(2) -0.013(3) -0.023(3)
C56 0.114(7) 0.143(8) 0.030(4) -0.010(4) -0.030(4) 0.092(6)
C57 0.036(3) 0.033(3) 0.035(3) -0.005(2) -0.002(2) -0.013(2)
C58 0.035(3) 0.041(3) 0.045(3) -0.011(3) 0.005(2) -0.018(3)
C59 0.028(3) 0.050(4) 0.062(4) -0.028(3) -0.002(3) -0.007(3)
C60 0.026(3) 0.041(3) 0.044(3) -0.016(3) -0.009(2) -0.002(2)
C61 0.031(3) 0.028(3) 0.035(3) -0.012(2) -0.013(2) -0.001(2)
C62 0.034(3) 0.036(3) 0.027(3) -0.002(2) -0.011(2) 0.003(2)
C63 0.045(3) 0.022(2) 0.027(3) 0.0073(19) -0.012(2) -0.008(2)
C64 0.045(3) 0.018(2) 0.023(2) 0.0004(18) -0.006(2) -0.012(2)
C65 0.048(3) 0.031(3) 0.019(2) -0.0015(19) 0.000(2) -0.020(2)
C66 0.039(3) 0.040(3) 0.029(3) -0.012(2) 0.003(2) -0.022(2)
C67 0.028(3) 0.031(3) 0.041(3) -0.010(2) -0.007(2) -0.006(2)
C68 0.025(2) 0.023(2) 0.031(3) -0.0006(19) -0.006(2) -0.0081(19)
O1 0.081(4) 0.050(3) 0.087(4) -0.023(3) 0.000(3) -0.008(3)
O2 0.159(8) 0.121(7) 0.212(10) -0.066(7) -0.026(7) -0.005(6)
O3 0.071(3) 0.040(2) 0.046(2) -0.0100(19) 0.003(2) -0.012(2)
Cl1 0.0315(6) 0.0222(6) 0.0239(6) 0.0028(4) -0.0057(5) -0.0088(5)
O11 0.051(2) 0.0291(19) 0.0225(18) 0.0020(14) -0.0059(16) -0.0105(16)
O12 0.050(2) 0.0210(17) 0.0323(19) 0.0041(14) -0.0143(17) -0.0067(15)
O13 0.072(3) 0.0195(18) 0.035(2) 0.0020(15) -0.0141(19) -0.0122(18)
O14 0.034(2) 0.065(3) 0.056(3) 0.014(2) -0.0021(19) -0.013(2)
Cl2 0.0309(7) 0.0764(11) 0.0453(8) -0.0280(8) -0.0087(6) -0.0071(7)
O21 0.053(3) 0.040(3) 0.163(6) -0.026(3) -0.049(3) 0.003(2)
O22 0.032(2) 0.099(4) 0.040(2) 0.003(2) -0.0042(19) -0.012(2)
O23 0.119(6) 0.037(4) 0.63(2) 0.052(7) -0.189(11) -0.047(4)
O24 0.097(6) 0.81(3) 0.069(5) -0.163(12) -0.030(5) -0.021(12)
Cl3 0.0279(6) 0.0220(6) 0.0250(6) 0.0041(4) -0.0092(5) -0.0038(4)
O31 0.065(3) 0.0288(19) 0.0264(19) -0.0010(15) -0.0049(18) -0.0148(18)
O32 0.049(2) 0.0246(18) 0.0310(19) 0.0073(14) -0.0153(17) 0.0043(16)
O33 0.078(3) 0.028(2) 0.044(2) -0.0054(17) -0.016(2) -0.012(2)
O34 0.030(2) 0.062(3) 0.080(3) 0.019(2) -0.010(2) 0.001(2)
Cl40 0.0258(18) 0.0232(15) 0.0258(14) -0.0012(10) -0.0029(13) -0.0070(12)
O41 0.093(8) 0.021(4) 0.051(5) -0.009(3) -0.037(4) -0.005(4)
O42 0.038(6) 0.067(8) 0.087(8) 0.036(6) -0.003(5) -0.002(4)
O43 0.039(4) 0.039(4) 0.049(4) 0.006(3) -0.004(3) -0.021(3)
O44 0.081(6) 0.079(6) 0.036(4) -0.033(4) -0.002(4) -0.027(4)
Cl41 0.029(3) 0.090(7) 0.047(5) -0.029(5) 0.014(3) -0.030(4)
O46 0.024(9) 0.041(14) 0.30(4) -0.024(16) -0.077(15) 0.017(9)
O47 0.022(8) 0.080(14) 0.025(8) -0.010(7) -0.004(6) -0.016(7)
O48 0.18(4) 0.07(2) 0.62(10) 0.06(4) -0.15(5) -0.09(2)
O49 0.079(18) 0.88(11) 0.036(13) -0.12(3) 0.014(12) -0.11(4)
Cl50 0.0464(19) 0.0263(15) 0.0290(16) -0.0036(11) -0.0077(11) 0.0048(12)
O51 0.069(6) 0.095(8) 0.121(9) -0.069(7) -0.053(6) 0.027(5)
O52 0.058(7) 0.202(16) 0.054(7) -0.012(8) 0.005(5) 0.017(8)
O53 0.164(12) 0.154(12) 0.037(5) -0.051(7) -0.049(6) 0.074(10)
O54 0.275(19) 0.068(8) 0.236(18) 0.094(10) -0.201(17) -0.108(10)
Cl6 0.0316(6) 0.0210(5) 0.0244(6) 0.0028(4) -0.0065(5) -0.0044(5)
O61 0.035(2) 0.0328(19) 0.0350(19) -0.0083(15) -0.0023(15) -0.0084(16)
O62 0.065(3) 0.098(4) 0.048(3) 0.012(3) -0.014(2) 0.043(3)
O63 0.088(4) 0.066(3) 0.051(3) -0.032(2) 0.011(2) -0.049(3)
O64 0.072(3) 0.038(2) 0.042(2) 0.0134(18) 0.005(2) -0.021(2)

loop_
_atom_type_symbol
_atom_type_description
_atom_type_scat_dispersion_real
_atom_type_scat_dispersion_imag
_atom_type_scat_source
C C 0.0033 0.0016 'International Tables Vol C Tables 4.2.6.8 and 6.1.1.4'
H H 0 0 'International Tables Vol C Tables 4.2.6.8 and 6.1.1.4'
N N 0.0061 0.0033 'International Tables Vol C Tables 4.2.6.8 and 6.1.1.4'
O O 0.0106 0.006 'International Tables Vol C Tables 4.2.6.8 and 6.1.1.4'
Cl Cl 0.1484 0.1585 'International Tables Vol C Tables 4.2.6.8 and 6.1.1.4'
Cu Cu 0.3201 1.2651 'International Tables Vol C Tables 4.2.6.8 and 6.1.1.4'

loop_
_geom_angle_atom_site_label_1
_geom_angle_atom_site_label_2
_geom_angle_atom_site_label_3
_geom_angle
_geom_angle_site_symmetry_1
_geom_angle_site_symmetry_3
N1 Cu1 N2 97.98(16) . .
N1 Cu1 N4 96.56(16) . .
N2 Cu1 N4 165.06(17) . .
N1 Cu1 N3 178.36(15) . .
N2 Cu1 N3 82.49(16) . .
N4 Cu1 N3 82.88(17) . .
C5 N1 C1 117.2(4) . .
C5 N1 Cu1 121.1(3) . .
C1 N1 Cu1 121.6(3) . .
C11 N2 C7 118.2(4) . .
C11 N2 Cu1 115.0(3) . .
C7 N2 Cu1 126.8(3) . .
C12 N3 C13 115.9(4) . .
C12 N3 Cu1 110.3(3) . .
C13 N3 Cu1 108.0(3) . .
C12 N3 H3 107.4 . .
C13 N3 H3 107.4 . .
Cu1 N3 H3 107.4 . .
C18 N4 C14 118.9(4) . .
C18 N4 Cu1 127.7(3) . .
C14 N4 Cu1 113.4(3) . .
N1 C1 C2 122.4(4) . .
N1 C1 H1 118.8 . .
C2 C1 H1 118.8 . .
C1 C2 C3 119.8(4) . .
C1 C2 H2 120.1 . .
C3 C2 H2 120.1 . .
C2 C3 C4 117.4(4) . .
C2 C3 C6 120.8(4) . .
C4 C3 C6 121.8(4) . .
C5 C4 C3 120.0(4) . .
C5 C4 H4 120 . .
C3 C4 H4 120 . .
N1 C5 C4 123.0(4) . .
N1 C5 H5 118.5 . .
C4 C5 H5 118.5 . .
C3 C6 C6 111.2(5) . 2_666
C3 C6 H6A 109.4 . .
C6 C6 H6A 109.4 2_666 .
C3 C6 H6B 109.4 . .
C6 C6 H6B 109.4 2_666 .
H6A C6 H6B 108 . .
N2 C7 C8 122.3(5) . .
N2 C7 H7 118.8 . .
C8 C7 H7 118.8 . .
C7 C8 C9 119.1(5) . .
C7 C8 H8 120.4 . .
C9 C8 H8 120.4 . .
C8 C9 C10 118.3(5) . .
C8 C9 H9 120.8 . .
C10 C9 H9 120.8 . .
C11 C10 C9 119.6(5) . .
C11 C10 H10 120.2 . .
C9 C10 H10 120.2 . .
N2 C11 C10 122.5(4) . .
N2 C11 C12 115.4(4) . .
C10 C11 C12 122.2(4) . .
N3 C12 C11 109.7(4) . .
N3 C12 H12A 109.7 . .
C11 C12 H12A 109.7 . .
N3 C12 H12B 109.7 . .
C11 C12 H12B 109.7 . .
H12A C12 H12B 108.2 . .
N3 C13 C14 109.3(4) . .
N3 C13 H13A 109.8 . .
C14 C13 H13A 109.8 . .
N3 C13 H13B 109.8 . .
C14 C13 H13B 109.8 . .
H13A C13 H13B 108.3 . .
N4 C14 C15 121.7(5) . .
N4 C14 C13 115.9(4) . .
C15 C14 C13 122.4(4) . .
C14 C15 C16 119.4(5) . .
C14 C15 H15 120.3 . .
C16 C15 H15 120.3 . .
C15 C16 C17 118.4(5) . .
C15 C16 H16 120.8 . .
C17 C16 H16 120.8 . .
C18 C17 C16 119.0(5) . .
C18 C17 H17 120.5 . .
C16 C17 H17 120.5 . .
N4 C18 C17 122.6(5) . .
N4 C18 H18 118.7 . .
C17 C18 H18 118.7 . .
N32 Cu2 N34 165.63(16) . .
N32 Cu2 N31 96.74(16) . .
N34 Cu2 N31 96.51(16) . .
N32 Cu2 N33 83.62(16) . .
N34 Cu2 N33 82.77(16) . .
N31 Cu2 N33 175.94(15) . .
C35 N31 C31 117.4(4) . .
C35 N31 Cu2 121.0(3) . .
C31 N31 Cu2 121.5(3) . .
C41 N32 C37 118.8(4) . .
C41 N32 Cu2 113.9(3) . .
C37 N32 Cu2 127.3(3) . .
C43 N33 C42 115.7(4) . .
C43 N33 Cu2 108.9(3) . .
C42 N33 Cu2 109.8(3) . .
C43 N33 H33 107.4 . .
C42 N33 H33 107.4 . .
Cu2 N33 H33 107.4 . .
C44 N34 C48 119.7(4) . .
C44 N34 Cu2 113.8(3) . .
C48 N34 Cu2 126.5(3) . .
N31 C31 C32 121.8(4) . .
N31 C31 H31 119.1 . .
C32 C31 H31 119.1 . .
C31 C32 C33 121.0(4) . .
C31 C32 H32 119.5 . .
C33 C32 H32 119.5 . .
C32 C33 C34 116.3(4) . .
C32 C33 C36 122.6(5) . .
C34 C33 C36 121.0(5) . .
C35 C34 C33 120.6(4) . .
C35 C34 H34 119.7 . .
C33 C34 H34 119.7 . .
N31 C35 C34 122.7(4) . .
N31 C35 H35 118.7 . .
C34 C35 H35 118.7 . .
C56 C36 C33 116.3(5) . .
C56 C36 H36A 108.2 . .
C33 C36 H36A 108.2 . .
C56 C36 H36B 108.2 . .
C33 C36 H36B 108.2 . .
H36A C36 H36B 107.4 . .
N32 C37 C38 122.7(5) . .
N32 C37 H37 118.7 . .
C38 C37 H37 118.7 . .
C37 C38 C39 119.2(5) . .
C37 C38 H38 120.4 . .
C39 C38 H38 120.4 . .
C38 C39 C40 118.7(5) . .
C38 C39 H39 120.6 . .
C40 C39 H39 120.6 . .
C39 C40 C41 119.4(5) . .
C39 C40 H40 120.3 . .
C41 C40 H40 120.3 . .
N32 C41 C40 121.2(5) . .
N32 C41 C42 116.7(4) . .
C40 C41 C42 122.1(4) . .
N33 C42 C41 109.8(4) . .
N33 C42 H42A 109.7 . .
C41 C42 H42A 109.7 . .
N33 C42 H42B 109.7 . .
C41 C42 H42B 109.7 . .
H42A C42 H42B 108.2 . .
N33 C43 C44 109.1(4) . .
N33 C43 H43A 109.9 . .
C44 C43 H43A 109.9 . .
N33 C43 H43B 109.9 . .
C44 C43 H43B 109.9 . .
H43A C43 H43B 108.3 . .
N34 C44 C45 120.8(4) . .
N34 C44 C43 116.2(4) . .
C45 C44 C43 123.1(4) . .
C46 C45 C44 119.1(5) . .
C46 C45 H45 120.4 . .
C44 C45 H45 120.4 . .
C47 C46 C45 118.9(5) . .
C47 C46 H46 120.6 . .
C45 C46 H46 120.6 . .
C48 C47 C46 119.4(5) . .
C48 C47 H47 120.3 . .
C46 C47 H47 120.3 . .
N34 C48 C47 122.0(5) . .
N34 C48 H48 119 . .
C47 C48 H48 119 . .
N52 Cu3 N51 96.90(16) . .
N52 Cu3 N54 164.67(17) . .
N51 Cu3 N54 96.92(16) . .
N52 Cu3 N53 83.08(17) . .
N51 Cu3 N53 176.18(16) . .
N54 Cu3 N53 82.68(16) . .
N52 Cu3 O61 86.12(12) . .
N51 Cu3 O61 96.90(13) . .
N54 Cu3 O61 98.74(12) . .
N53 Cu3 O61 86.91(14) . .
C51 N51 C55 116.5(4) . .
C51 N51 Cu3 121.9(3) . .
C55 N51 Cu3 121.6(3) . .
C61 N52 C57 118.9(4) . .
C61 N52 Cu3 114.6(3) . .
C57 N52 Cu3 126.3(4) . .
C62 N53 C63 116.3(4) . .
C62 N53 Cu3 109.9(3) . .
C63 N53 Cu3 109.0(3) . .
C62 N53 H53 107.1 . .
C63 N53 H53 107.1 . .
Cu3 N53 H53 107.1 . .
C64 N54 C68 118.6(4) . .
C64 N54 Cu3 114.1(3) . .
C68 N54 Cu3 127.3(3) . .
N51 C51 C52 122.3(5) . .
N51 C51 H51 118.9 . .
C52 C51 H51 118.9 . .
C51 C52 C53 120.3(6) . .
C51 C52 H52 119.8 . .
C53 C52 H52 119.8 . .
C54 C53 C52 117.1(5) . .
C54 C53 C56 120.9(6) . .
C52 C53 C56 122.0(6) . .
C55 C54 C53 120.0(5) . .
C55 C54 H54 120 . .
C53 C54 H54 120 . .
N51 C55 C54 123.4(5) . .
N51 C55 H55 118.3 . .
C54 C55 H55 118.3 . .
C36 C56 C53 116.8(6) . .
C36 C56 H56A 108.1 . .
C53 C56 H56A 108.1 . .
C36 C56 H56B 108.1 . .
C53 C56 H56B 108.1 . .
H56A C56 H56B 107.3 . .
N52 C57 C58 121.9(5) . .
N52 C57 H57 119 . .
C58 C57 H57 119 . .
C57 C58 C59 119.3(6) . .
C57 C58 H58 120.3 . .
C59 C58 H58 120.3 . .
C60 C59 C58 118.7(5) . .
C60 C59 H59 120.6 . .
C58 C59 H59 120.6 . .
C59 C60 C61 119.2(5) . .
C59 C60 H60 120.4 . .
C61 C60 H60 120.4 . .
N52 C61 C60 121.9(5) . .
N52 C61 C62 116.0(4) . .
C60 C61 C62 122.1(5) . .
N53 C62 C61 109.3(4) . .
N53 C62 H62A 109.8 . .
C61 C62 H62A 109.8 . .
N53 C62 H62B 109.8 . .
C61 C62 H62B 109.8 . .
H62A C62 H62B 108.3 . .
N53 C63 C64 109.2(4) . .
N53 C63 H63A 109.8 . .
C64 C63 H63A 109.8 . .
N53 C63 H63B 109.8 . .
C64 C63 H63B 109.8 . .
H63A C63 H63B 108.3 . .
N54 C64 C65 121.4(5) . .
N54 C64 C63 116.2(4) . .
C65 C64 C63 122.4(4) . .
C64 C65 C66 119.6(5) . .
C64 C65 H65 120.2 . .
C66 C65 H65 120.2 . .
C65 C66 C67 118.8(5) . .
C65 C66 H66 120.6 . .
C67 C66 H66 120.6 . .
C68 C67 C66 118.9(5) . .
C68 C67 H67 120.6 . .
C66 C67 H67 120.6 . .
N54 C68 C67 122.8(5) . .
N54 C68 H68 118.6 . .
C67 C68 H68 118.6 . .
O14 Cl1 O12 109.5 . .
O14 Cl1 O11 109.5 . .
O12 Cl1 O11 109.5 . .
O14 Cl1 O13 109.5 . .
O12 Cl1 O13 109.5 . .
O11 Cl1 O13 109.5 . .
O21 Cl2 O23 109.5 . .
O21 Cl2 O24 109.5 . .
O23 Cl2 O24 109.5 . .
O21 Cl2 O22 109.5 . .
O23 Cl2 O22 109.5 . .
O24 Cl2 O22 109.5 . .
O33 Cl3 O32 109.5 . .
O33 Cl3 O31 109.5 . .
O32 Cl3 O31 109.5 . .
O33 Cl3 O34 109.5 . .
O32 Cl3 O34 109.5 . .
O31 Cl3 O34 109.5 . .
O41 Cl40 O42 109.5 . .
O41 Cl40 O44 109.5 . .
O42 Cl40 O44 109.5 . .
O41 Cl40 O43 109.5 . .
O42 Cl40 O43 109.5 . .
O44 Cl40 O43 109.5 . .
O46 Cl41 O49 109.5 . .
O46 Cl41 O48 109.5 . .
O49 Cl41 O48 109.5 . .
O46 Cl41 O47 109.5 . .
O49 Cl41 O47 109.5 . .
O48 Cl41 O47 109.5 . .
O51 Cl50 O54 109.5 . .
O51 Cl50 O52 109.5 . .
O54 Cl50 O52 109.5 . .
O51 Cl50 O53 109.5 . .
O54 Cl50 O53 109.5 . .
O52 Cl50 O53 109.5 . .
O56 Cl51 O59 109.5 . .
O56 Cl51 O58 109.5 . .
O59 Cl51 O58 109.5 . .
O56 Cl51 O57 109.5 . .
O59 Cl51 O57 109.5 . .
O58 Cl51 O57 109.5 . .
O61 Cl6 O64 109.5 . .
O61 Cl6 O63 109.5 . .
O64 Cl6 O63 109.5 . .
O61 Cl6 O62 109.5 . .
O64 Cl6 O62 109.5 . .
O63 Cl6 O62 109.5 . .
Cl6 O61 Cu3 130.01(14) . .

loop_
_geom_bond_atom_site_label_1
_geom_bond_atom_site_label_2
_geom_bond_distance
_geom_bond_site_symmetry_2
Cu1 N1 1.984(4) .
Cu1 N2 1.990(4) .
Cu1 N4 1.995(4) .
Cu1 N3 2.010(4) .
N1 C5 1.353(6) .
N1 C1 1.355(6) .
N2 C11 1.343(6) .
N2 C7 1.360(6) .
N3 C12 1.465(6) .
N3 C13 1.482(6) .
N3 H3 0.93 .
N4 C18 1.348(6) .
N4 C14 1.349(6) .
C1 C2 1.383(7) .
C1 H1 0.95 .
C2 C3 1.390(6) .
C2 H2 0.95 .
C3 C4 1.391(7) .
C3 C6 1.512(6) .
C4 C5 1.367(7) .
C4 H4 0.95 .
C5 H5 0.95 .
C6 C6 1.526(10) 2_666
C6 H6A 0.99 .
C6 H6B 0.99 .
C7 C8 1.370(7) .
C7 H7 0.95 .
C8 C9 1.391(8) .
C8 H8 0.95 .
C9 C10 1.392(8) .
C9 H9 0.95 .
C10 C11 1.366(7) .
C10 H10 0.95 .
C11 C12 1.518(7) .
C12 H12A 0.99 .
C12 H12B 0.99 .
C13 C14 1.512(7) .
C13 H13A 0.99 .
C13 H13B 0.99 .
C14 C15 1.386(7) .
C15 C16 1.395(7) .
C15 H15 0.95 .
C16 C17 1.397(7) .
C16 H16 0.95 .
C17 C18 1.375(7) .
C17 H17 0.95 .
C18 H18 0.95 .
Cu2 N32 1.980(4) .
Cu2 N34 1.985(4) .
Cu2 N31 1.988(4) .
Cu2 N33 2.003(4) .
N31 C35 1.349(6) .
N31 C31 1.350(6) .
N32 C41 1.348(6) .
N32 C37 1.349(6) .
N33 C43 1.478(6) .
N33 C42 1.481(6) .
N33 H33 0.93 .
N34 C44 1.346(6) .
N34 C48 1.355(6) .
C31 C32 1.378(7) .
C31 H31 0.95 .
C32 C33 1.380(7) .
C32 H32 0.95 .
C33 C34 1.392(7) .
C33 C36 1.511(7) .
C34 C35 1.364(7) .
C34 H34 0.95 .
C35 H35 0.95 .
C36 C56 1.402(9) .
C36 H36A 0.99 .
C36 H36B 0.99 .
C37 C38 1.363(7) .
C37 H37 0.95 .
C38 C39 1.385(8) .
C38 H38 0.95 .
C39 C40 1.387(8) .
C39 H39 0.95 .
C40 C41 1.388(7) .
C40 H40 0.95 .
C41 C42 1.512(7) .
C42 H42A 0.99 .
C42 H42B 0.99 .
C43 C44 1.505(7) .
C43 H43A 0.99 .
C43 H43B 0.99 .
C44 C45 1.398(7) .
C45 C46 1.396(7) .
C45 H45 0.95 .
C46 C47 1.388(7) .
C46 H46 0.95 .
C47 C48 1.365(7) .
C47 H47 0.95 .
C48 H48 0.95 .
Cu3 N52 1.978(4) .
Cu3 N51 1.985(4) .
Cu3 N54 1.990(4) .
Cu3 N53 2.008(4) .
Cu3 O61 2.409(2) .
N51 C51 1.335(6) .
N51 C55 1.355(6) .
N52 C61 1.339(6) .
N52 C57 1.353(7) .
N53 C62 1.472(6) .
N53 C63 1.490(6) .
N53 H53 0.93 .
N54 C64 1.350(6) .
N54 C68 1.357(6) .
C51 C52 1.375(7) .
C51 H51 0.95 .
C52 C53 1.384(8) .
C52 H52 0.95 .
C53 C54 1.362(9) .
C53 C56 1.504(8) .
C54 C55 1.358(8) .
C54 H54 0.95 .
C55 H55 0.95 .
C56 H56A 0.99 .
C56 H56B 0.99 .
C57 C58 1.364(7) .
C57 H57 0.95 .
C58 C59 1.397(9) .
C58 H58 0.95 .
C59 C60 1.374(9) .
C59 H59 0.95 .
C60 C61 1.386(7) .
C60 H60 0.95 .
C61 C62 1.510(7) .
C62 H62A 0.99 .
C62 H62B 0.99 .
C63 C64 1.497(7) .
C63 H63A 0.99 .
C63 H63B 0.99 .
C64 C65 1.387(7) .
C65 C66 1.387(8) .
C65 H65 0.95 .
C66 C67 1.393(8) .
C66 H66 0.95 .
C67 C68 1.367(7) .
C67 H67 0.95 .
C68 H68 0.95 .
Cl1 O14 1.4378(18) .
Cl1 O12 1.4378(17) .
Cl1 O11 1.4378(18) .
Cl1 O13 1.4378(18) .
Cl2 O21 1.381(3) .
Cl2 O23 1.381(3) .
Cl2 O24 1.381(3) .
Cl2 O22 1.381(3) .
Cl3 O33 1.4315(18) .
Cl3 O32 1.4315(18) .
Cl3 O31 1.4315(18) .
Cl3 O34 1.4315(18) .
Cl40 O41 1.421(5) .
Cl40 O42 1.421(5) .
Cl40 O44 1.421(5) .
Cl40 O43 1.421(5) .
Cl41 O46 1.369(12) .
Cl41 O49 1.369(12) .
Cl41 O48 1.369(12) .
Cl41 O47 1.369(12) .
Cl50 O51 1.401(5) .
Cl50 O54 1.401(5) .
Cl50 O52 1.401(5) .
Cl50 O53 1.401(5) .
Cl51 O56 1.444(5) .
Cl51 O59 1.444(5) .
Cl51 O58 1.444(5) .
Cl51 O57 1.444(5) .
Cl6 O61 1.4255(19) .
Cl6 O64 1.4255(19) .
Cl6 O63 1.4255(19) .
Cl6 O62 1.4255(19) .

loop_
_geom_torsion_atom_site_label_1
_geom_torsion_atom_site_label_2
_geom_torsion_atom_site_label_3
_geom_torsion_atom_site_label_4
_geom_torsion
_geom_torsion_site_symmetry_4
N2 Cu1 N1 C5 109.0(4) .
N4 Cu1 N1 C5 -67.5(4) .
N3 Cu1 N1 C5 2(6) .
N2 Cu1 N1 C1 -71.6(4) .
N4 Cu1 N1 C1 111.9(4) .
N3 Cu1 N1 C1 -18E1(10) .
N1 Cu1 N2 C11 -168.1(3) .
N4 Cu1 N2 C11 -1.5(8) .
N3 Cu1 N2 C11 10.3(3) .
N1 Cu1 N2 C7 13.8(4) .
N4 Cu1 N2 C7 -179.6(5) .
N3 Cu1 N2 C7 -167.8(4) .
N1 Cu1 N3 C12 85(6) .
N2 Cu1 N3 C12 -21.9(3) .
N4 Cu1 N3 C12 155.1(3) .
N1 Cu1 N3 C13 -42(6) .
N2 Cu1 N3 C13 -149.5(3) .
N4 Cu1 N3 C13 27.4(3) .
N1 Cu1 N4 C18 -17.8(4) .
N2 Cu1 N4 C18 175.6(5) .
N3 Cu1 N4 C18 163.8(4) .
N1 Cu1 N4 C14 162.8(3) .
N2 Cu1 N4 C14 -3.8(8) .
N3 Cu1 N4 C14 -15.6(3) .
C5 N1 C1 C2 -0.4(7) .
Cu1 N1 C1 C2 -179.8(4) .
N1 C1 C2 C3 3.3(8) .
C1 C2 C3 C4 -3.5(7) .
C1 C2 C3 C6 176.1(5) .
C2 C3 C4 C5 1.0(7) .
C6 C3 C4 C5 -178.6(5) .
C1 N1 C5 C4 -2.3(7) .
Cu1 N1 C5 C4 177.1(4) .
C3 C4 C5 N1 2.0(8) .
C2 C3 C6 C6 -58.0(8) 2_666
C4 C3 C6 C6 121.6(6) 2_666
C11 N2 C7 C8 -0.1(7) .
Cu1 N2 C7 C8 177.9(4) .
N2 C7 C8 C9 -0.3(8) .
C7 C8 C9 C10 0.0(8) .
C8 C9 C10 C11 0.6(7) .
C7 N2 C11 C10 0.7(7) .
Cu1 N2 C11 C10 -177.5(3) .
C7 N2 C11 C12 -178.2(4) .
Cu1 N2 C11 C12 3.6(5) .
C9 C10 C11 N2 -1.0(7) .
C9 C10 C11 C12 177.8(4) .
C13 N3 C12 C11 151.8(4) .
Cu1 N3 C12 C11 28.6(4) .
N2 C11 C12 N3 -21.5(6) .
C10 C11 C12 N3 159.6(4) .
C12 N3 C13 C14 -158.1(4) .
Cu1 N3 C13 C14 -33.8(5) .
C18 N4 C14 C15 0.2(7) .
Cu1 N4 C14 C15 179.6(3) .
C18 N4 C14 C13 -179.8(4) .
Cu1 N4 C14 C13 -0.3(5) .
N3 C13 C14 N4 23.1(6) .
N3 C13 C14 C15 -156.8(4) .
N4 C14 C15 C16 0.3(7) .
C13 C14 C15 C16 -179.7(4) .
C14 C15 C16 C17 -0.8(7) .
C15 C16 C17 C18 0.7(7) .
C14 N4 C18 C17 -0.2(7) .
Cu1 N4 C18 C17 -179.6(3) .
C16 C17 C18 N4 -0.2(7) .
N32 Cu2 N31 C35 102.9(4) .
N34 Cu2 N31 C35 -71.5(4) .
N33 Cu2 N31 C35 8(2) .
N32 Cu2 N31 C31 -77.6(4) .
N34 Cu2 N31 C31 108.0(4) .
N33 Cu2 N31 C31 -172(2) .
N34 Cu2 N32 C41 -6.3(8) .
N31 Cu2 N32 C41 -163.5(3) .
N33 Cu2 N32 C41 12.4(3) .
N34 Cu2 N32 C37 172.3(5) .
N31 Cu2 N32 C37 15.1(4) .
N33 Cu2 N32 C37 -169.0(4) .
N32 Cu2 N33 C43 -149.3(3) .
N34 Cu2 N33 C43 26.1(3) .
N31 Cu2 N33 C43 -54(2) .
N32 Cu2 N33 C42 -21.6(3) .
N34 Cu2 N33 C42 153.8(3) .
N31 Cu2 N33 C42 74(2) .
N32 Cu2 N34 C44 4.2(8) .
N31 Cu2 N34 C44 161.4(3) .
N33 Cu2 N34 C44 -14.6(3) .
N32 Cu2 N34 C48 -177.2(5) .
N31 Cu2 N34 C48 -20.1(4) .
N33 Cu2 N34 C48 163.9(4) .
C35 N31 C31 C32 1.8(7) .
Cu2 N31 C31 C32 -177.7(4) .
N31 C31 C32 C33 1.1(8) .
C31 C32 C33 C34 -2.8(8) .
C31 C32 C33 C36 175.7(5) .
C32 C33 C34 C35 1.6(8) .
C36 C33 C34 C35 -176.9(5) .
C31 N31 C35 C34 -3.0(7) .
Cu2 N31 C35 C34 176.5(4) .
C33 C34 C35 N31 1.3(8) .
C32 C33 C36 C56 -47.1(11) .
C34 C33 C36 C56 131.4(9) .
C41 N32 C37 C38 0.3(7) .
Cu2 N32 C37 C38 -178.2(4) .
N32 C37 C38 C39 0.0(8) .
C37 C38 C39 C40 -0.7(8) .
C38 C39 C40 C41 1.1(7) .
C37 N32 C41 C40 0.0(7) .
Cu2 N32 C41 C40 178.8(3) .
C37 N32 C41 C42 -178.9(4) .
Cu2 N32 C41 C42 -0.2(5) .
C39 C40 C41 N32 -0.7(7) .
C39 C40 C41 C42 178.1(4) .
C43 N33 C42 C41 150.0(4) .
Cu2 N33 C42 C41 26.2(4) .
N32 C41 C42 N33 -17.6(5) .
C40 C41 C42 N33 163.4(4) .
C42 N33 C43 C44 -156.4(4) .
Cu2 N33 C43 C44 -32.2(4) .
C48 N34 C44 C45 0.9(6) .
Cu2 N34 C44 C45 179.5(3) .
C48 N34 C44 C43 -179.3(4) .
Cu2 N34 C44 C43 -0.7(5) .
N33 C43 C44 N34 22.2(6) .
N33 C43 C44 C45 -158.0(4) .
N34 C44 C45 C46 -0.2(7) .
C43 C44 C45 C46 180.0(4) .
C44 C45 C46 C47 -0.6(7) .
C45 C46 C47 C48 0.8(7) .
C44 N34 C48 C47 -0.7(7) .
Cu2 N34 C48 C47 -179.1(4) .
C46 C47 C48 N34 -0.2(7) .
N52 Cu3 N51 C51 92.2(4) .
N54 Cu3 N51 C51 -94.4(4) .
N53 Cu3 N51 C51 -18E1(10) .
O61 Cu3 N51 C51 5.3(4) .
N52 Cu3 N51 C55 -90.4(4) .
N54 Cu3 N51 C55 83.0(4) .
N53 Cu3 N51 C55 -1(3) .
O61 Cu3 N51 C55 -177.3(4) .
N51 Cu3 N52 C61 167.6(3) .
N54 Cu3 N52 C61 13.3(8) .
N53 Cu3 N52 C61 -8.6(3) .
O61 Cu3 N52 C61 -95.9(3) .
N51 Cu3 N52 C57 -16.9(4) .
N54 Cu3 N52 C57 -171.2(5) .
N53 Cu3 N52 C57 166.9(4) .
O61 Cu3 N52 C57 79.6(4) .
N52 Cu3 N53 C62 21.0(3) .
N51 Cu3 N53 C62 -69(3) .
N54 Cu3 N53 C62 -153.3(3) .
O61 Cu3 N53 C62 107.5(3) .
N52 Cu3 N53 C63 149.4(3) .
N51 Cu3 N53 C63 59(3) .
N54 Cu3 N53 C63 -24.9(3) .
O61 Cu3 N53 C63 -124.1(3) .
N52 Cu3 N54 C64 -8.5(8) .
N51 Cu3 N54 C64 -162.8(3) .
N53 Cu3 N54 C64 13.3(3) .
O61 Cu3 N54 C64 99.0(3) .
N52 Cu3 N54 C68 173.8(5) .
N51 Cu3 N54 C68 19.5(4) .
N53 Cu3 N54 C68 -164.4(4) .
O61 Cu3 N54 C68 -78.6(4) .
C55 N51 C51 C52 -3.5(9) .
Cu3 N51 C51 C52 174.1(5) .
N51 C51 C52 C53 -1.5(10) .
C51 C52 C53 C54 5.8(10) .
C51 C52 C53 C56 -175.2(7) .
C52 C53 C54 C55 -5.3(10) .
C56 C53 C54 C55 175.8(7) .
C51 N51 C55 C54 4.1(8) .
Cu3 N51 C55 C54 -173.4(4) .
C53 C54 C55 N51 0.3(9) .
C33 C36 C56 C53 176.6(7) .
C54 C53 C56 C36 -141.2(9) .
C52 C53 C56 C36 39.9(14) .
C61 N52 C57 C58 -0.5(7) .
Cu3 N52 C57 C58 -175.8(4) .
N52 C57 C58 C59 0.2(8) .
C57 C58 C59 C60 0.2(8) .
C58 C59 C60 C61 -0.3(8) .
C57 N52 C61 C60 0.3(7) .
Cu3 N52 C61 C60 176.2(4) .
C57 N52 C61 C62 178.1(4) .
Cu3 N52 C61 C62 -6.0(5) .
C59 C60 C61 N52 0.0(7) .
C59 C60 C61 C62 -177.6(5) .
C63 N53 C62 C61 -152.8(4) .
Cu3 N53 C62 C61 -28.5(4) .
N52 C61 C62 N53 23.2(6) .
C60 C61 C62 N53 -159.0(4) .
C62 N53 C63 C64 156.2(4) .
Cu3 N53 C63 C64 31.5(5) .
C68 N54 C64 C65 -1.4(6) .
Cu3 N54 C64 C65 -179.3(3) .
C68 N54 C64 C63 179.8(4) .
Cu3 N54 C64 C63 1.9(5) .
N53 C63 C64 N54 -22.5(6) .
N53 C63 C64 C65 158.7(4) .
N54 C64 C65 C66 1.6(7) .
C63 C64 C65 C66 -179.6(4) .
C64 C65 C66 C67 -1.0(7) .
C65 C66 C67 C68 0.3(7) .
C64 N54 C68 C67 0.6(7) .
Cu3 N54 C68 C67 178.2(3) .
C66 C67 C68 N54 0.0(7) .
O64 Cl6 O61 Cu3 -48.6(2) .
O63 Cl6 O61 Cu3 -168.6(2) .
O62 Cl6 O61 Cu3 71.4(2) .
N52 Cu3 O61 Cl6 169.2(2) .
N51 Cu3 O61 Cl6 -94.3(2) .
N54 Cu3 O61 Cl6 3.8(2) .
N53 Cu3 O61 Cl6 85.9(2) .
